data_1554631
loop_
_publ_author_name
'Xue, Boxin'
'Wang, Fen'
'Zheng, Jifu'
'Li, Shenghai'
'Zhang, Suobo'

_publ_section_title
;
 Highly stable polysulfone anion exchange membranes incorporated with
 bulky alkyl substituted guanidinium cations
;
_journal_issue 5
_journal_name_full 'Molecular Systems Design &amp; Engineering'
_journal_page_first 1039
_journal_paper_doi 10.1039/C9ME00064J
_journal_volume 4
_journal_year 2019
_chemical_formula_sum 'C13 H28 Cl N3 O2'
_chemical_formula_weight 293.83
_space_group_IT_number 15
_space_group_name_Hall '-C 2yc'
_space_group_name_H-M_alt 'C 1 2/c 1'
_atom_sites_solution_hydrogens geom
_atom_sites_solution_primary direct
_atom_sites_solution_secondary difmap
_audit_creation_method SHELXL-97
_audit_update_record
;
2019-05-24 deposited with the CCDC.	2019-07-11 downloaded from the CCDC.
;
_cell_angle_alpha 90.00
_cell_angle_beta 104.318(2)
_cell_angle_gamma 90.00
_cell_formula_units_Z 4
_cell_length_a 9.9771(9)
_cell_length_b 18.0751(17)
_cell_length_c 8.9806(8)
_cell_measurement_temperature 273(2)
_cell_volume 1569.2(2)
_computing_structure_refinement 'SHELXL-97 (Sheldrick, 1997)'
_computing_structure_solution 'SHELXS-97 (Sheldrick, 1990)'
_diffrn_ambient_temperature 273(2)
_diffrn_measured_fraction_theta_full 0.993
_diffrn_measured_fraction_theta_max 0.993
_diffrn_radiation_monochromator graphite
_diffrn_radiation_source 'fine-focus sealed tube'
_diffrn_radiation_type MoK\a
_diffrn_radiation_wavelength 0.71073
_diffrn_reflns_av_R_equivalents 0.0245
_diffrn_reflns_av_sigmaI/netI 0.0261
_diffrn_reflns_limit_h_max 11
_diffrn_reflns_limit_h_min -12
_diffrn_reflns_limit_k_max 19
_diffrn_reflns_limit_k_min -22
_diffrn_reflns_limit_l_max 11
_diffrn_reflns_limit_l_min -8
_diffrn_reflns_number 4402
_diffrn_reflns_theta_full 26.37
_diffrn_reflns_theta_max 26.37
_diffrn_reflns_theta_min 2.25
_exptl_absorpt_coefficient_mu 0.247
_exptl_crystal_density_diffrn 1.244
_exptl_crystal_density_method 'not measured'
_exptl_crystal_F_000 640
_refine_diff_density_max 0.479
_refine_diff_density_min -0.560
_refine_diff_density_rms 0.069
_refine_ls_extinction_method none
_refine_ls_goodness_of_fit_ref 1.068
_refine_ls_hydrogen_treatment mixed
_refine_ls_matrix_type full
_refine_ls_number_parameters 96
_refine_ls_number_reflns 1602
_refine_ls_number_restraints 0
_refine_ls_restrained_S_all 1.068
_refine_ls_R_factor_all 0.0553
_refine_ls_R_factor_gt 0.0465
_refine_ls_shift/su_max 0.003
_refine_ls_shift/su_mean 0.000
_refine_ls_structure_factor_coef Fsqd
_refine_ls_weighting_details 'calc w=1/[\s^2^(Fo^2^)+(0.0586P)^2^+1.2245P] where P=(Fo^2^+2Fc^2^)/3'
_refine_ls_weighting_scheme calc
_refine_ls_wR_factor_gt 0.1177
_refine_ls_wR_factor_ref 0.1246
_reflns_number_gt 1358
_reflns_number_total 1602
_reflns_threshold_expression >2sigma(I)
_cod_data_source_file c9me00064j2.cif
_cod_data_source_block z
_cod_database_code 1554631

loop_
_symmetry_equiv_pos_as_xyz
'x, y, z'
'-x, y, -z+1/2'
'x+1/2, y+1/2, z'
'-x+1/2, y+1/2, -z+1/2'
'-x, -y, -z'
'x, -y, z-1/2'
'-x+1/2, -y+1/2, -z'
'x+1/2, -y+1/2, z-1/2'

loop_
_atom_site_label
_atom_site_type_symbol
_atom_site_fract_x
_atom_site_fract_y
_atom_site_fract_z
_atom_site_U_iso_or_equiv
_atom_site_adp_type
_atom_site_occupancy
_atom_site_symmetry_multiplicity
_atom_site_calc_flag
_atom_site_refinement_flags
N1 N 0.61854(13) 0.14548(7) 0.26644(15) 0.0280(3) Uani 1 1 d .
N2 N 0.5000 0.03353(10) 0.2500 0.0307(4) Uani 1 2 d S
C1 C 0.5000 0.10776(12) 0.2500 0.0247(4) Uani 1 2 d S
C2 C 0.75684(16) 0.12105(11) 0.3566(2) 0.0386(4) Uani 1 1 d .
H2A H 0.7897 0.0790 0.3087 0.046 Uiso 1 1 calc R
H2B H 0.7551 0.1081 0.4609 0.046 Uiso 1 1 calc R
C3 C 0.84615(18) 0.18894(12) 0.3537(2) 0.0447(5) Uani 1 1 d .
H3A H 0.8407 0.2234 0.4348 0.054 Uiso 1 1 calc R
H3B H 0.9421 0.1754 0.3638 0.054 Uiso 1 1 calc R
C4 C 0.78169(18) 0.22120(10) 0.1960(2) 0.0392(4) Uani 1 1 d .
H4A H 0.8107 0.2720 0.1884 0.047 Uiso 1 1 calc R
H4B H 0.8052 0.1921 0.1153 0.047 Uiso 1 1 calc R
C5 C 0.62853(17) 0.21662(9) 0.1884(2) 0.0326(4) Uani 1 1 d .
H5A H 0.5989 0.2576 0.2422 0.039 Uiso 1 1 calc R
H5B H 0.5737 0.2159 0.0829 0.039 Uiso 1 1 calc R
C6 C 0.3977(2) -0.01329(10) 0.3009(2) 0.0426(5) Uani 1 1 d .
H6A H 0.3097 -0.0139 0.2249 0.051 Uiso 1 1 calc R
H6B H 0.3835 0.0036 0.3983 0.051 Uiso 1 1 calc R
C7 C 0.4664(3) -0.08906(11) 0.3165(2) 0.0599(7) Uani 1 1 d .
H7A H 0.5345 -0.0940 0.4139 0.072 Uiso 1 1 calc R
H7B H 0.3988 -0.1285 0.3068 0.072 Uiso 1 1 calc R
Cl1 Cl 0.0000 0.07754(5) 0.7500 0.0604(3) Uani 1 2 d S
O1 O 0.85529(17) 0.05993(10) 0.0309(2) 0.0570(4) Uani 1 1 d .
H1W H 0.903(4) 0.0674(16) -0.039(4) 0.096(11) Uiso 1 1 d .
H2W H 0.905(4) 0.025(2) 0.095(4) 0.116(13) Uiso 1 1 d .

loop_
_atom_site_aniso_label
_atom_site_aniso_U_11
_atom_site_aniso_U_22
_atom_site_aniso_U_33
_atom_site_aniso_U_23
_atom_site_aniso_U_13
_atom_site_aniso_U_12
N1 0.0225(7) 0.0285(7) 0.0326(7) 0.0038(5) 0.0057(5) 0.0018(5)
N2 0.0349(10) 0.0252(10) 0.0327(10) 0.000 0.0096(8) 0.000
C1 0.0245(10) 0.0276(11) 0.0223(10) 0.000 0.0062(8) 0.000
C2 0.0222(8) 0.0544(11) 0.0374(9) 0.0086(8) 0.0039(7) 0.0066(7)
C3 0.0241(9) 0.0661(13) 0.0437(10) -0.0087(9) 0.0079(8) -0.0068(8)
C4 0.0338(10) 0.0427(10) 0.0442(10) -0.0041(8) 0.0154(8) -0.0102(7)
C5 0.0312(9) 0.0289(8) 0.0381(9) 0.0026(7) 0.0095(7) -0.0041(6)
C6 0.0575(12) 0.0336(10) 0.0363(9) -0.0013(7) 0.0110(8) -0.0180(8)
C7 0.106(2) 0.0291(10) 0.0407(11) 0.0008(8) 0.0116(12) -0.0125(10)
Cl1 0.0744(6) 0.0674(5) 0.0423(4) 0.000 0.0197(4) 0.000
O1 0.0521(9) 0.0656(11) 0.0580(10) -0.0119(8) 0.0227(8) 0.0043(7)

loop_
_atom_type_symbol
_atom_type_description
_atom_type_scat_dispersion_real
_atom_type_scat_dispersion_imag
_atom_type_scat_source
C C 0.0033 0.0016 'International Tables Vol C Tables 4.2.6.8 and 6.1.1.4'
H H 0.0000 0.0000 'International Tables Vol C Tables 4.2.6.8 and 6.1.1.4'
Cl Cl 0.1484 0.1585 'International Tables Vol C Tables 4.2.6.8 and 6.1.1.4'
N N 0.0061 0.0033 'International Tables Vol C Tables 4.2.6.8 and 6.1.1.4'
O O 0.0106 0.0060 'International Tables Vol C Tables 4.2.6.8 and 6.1.1.4'

loop_
_geom_angle_atom_site_label_1
_geom_angle_atom_site_label_2
_geom_angle_atom_site_label_3
_geom_angle
_geom_angle_site_symmetry_1
_geom_angle_site_symmetry_3
C1 N1 C5 123.40(13) . .
C1 N1 C2 125.77(14) . .
C5 N1 C2 110.76(13) . .
C1 N2 C6 124.83(10) . .
C1 N2 C6 124.83(10) . 2_655
C6 N2 C6 110.3(2) . 2_655
N1 C1 N1 118.89(19) . 2_655
N1 C1 N2 120.55(10) . .
N1 C1 N2 120.55(10) 2_655 .
N1 C2 C3 102.74(14) . .
N1 C2 H2A 111.2 . .
C3 C2 H2A 111.2 . .
N1 C2 H2B 111.2 . .
C3 C2 H2B 111.2 . .
H2A C2 H2B 109.1 . .
C4 C3 C2 102.16(14) . .
C4 C3 H3A 111.3 . .
C2 C3 H3A 111.3 . .
C4 C3 H3B 111.3 . .
C2 C3 H3B 111.3 . .
H3A C3 H3B 109.2 . .
C5 C4 C3 102.17(14) . .
C5 C4 H4A 111.3 . .
C3 C4 H4A 111.3 . .
C5 C4 H4B 111.3 . .
C3 C4 H4B 111.3 . .
H4A C4 H4B 109.2 . .
N1 C5 C4 102.21(13) . .
N1 C5 H5A 111.3 . .
C4 C5 H5A 111.3 . .
N1 C5 H5B 111.3 . .
C4 C5 H5B 111.3 . .
H5A C5 H5B 109.2 . .
N2 C6 C7 102.34(17) . .
N2 C6 H6A 111.3 . .
C7 C6 H6A 111.3 . .
N2 C6 H6B 111.3 . .
C7 C6 H6B 111.3 . .
H6A C6 H6B 109.2 . .
C7 C7 C6 101.84(13) 2_655 .
C7 C7 H7A 111.4 2_655 .
C6 C7 H7A 111.4 . .
C7 C7 H7B 111.4 2_655 .
C6 C7 H7B 111.4 . .
H7A C7 H7B 109.3 . .
H1W O1 H2W 104(3) . .

loop_
_geom_bond_atom_site_label_1
_geom_bond_atom_site_label_2
_geom_bond_distance
_geom_bond_site_symmetry_2
N1 C1 1.3413(17) .
N1 C5 1.480(2) .
N1 C2 1.484(2) .
N2 C1 1.342(3) .
N2 C6 1.482(2) .
N2 C6 1.482(2) 2_655
C1 N1 1.3413(17) 2_655
C2 C3 1.520(3) .
C2 H2A 0.9700 .
C2 H2B 0.9700 .
C3 C4 1.520(3) .
C3 H3A 0.9700 .
C3 H3B 0.9700 .
C4 C5 1.515(2) .
C4 H4A 0.9700 .
C4 H4B 0.9700 .
C5 H5A 0.9700 .
C5 H5B 0.9700 .
C6 C7 1.522(3) .
C6 H6A 0.9700 .
C6 H6B 0.9700 .
C7 C7 1.507(5) 2_655
C7 H7A 0.9700 .
C7 H7B 0.9700 .
O1 H1W 0.89(4) .
O1 H2W 0.91(4) .
